data_7216225
loop_
_publ_author_name
'Wang, Lei'
'Wang, Wenqiang'
'Guo, Dong'
'Zhang, Ao'
'Song, Yaoguang'
'Zhang, Yiheng'
'Huang, Keke'

_publ_section_title
;
 Design and syntheses of hybrid supramolecular architectures: based on
 [Fe(C2O4)3]3&#x2212; metallotectons and diverse organic cations
;
_journal_issue 24
_journal_name_full CrystEngComm
_journal_page_first 5437
_journal_paper_doi 10.1039/c4ce00357h
_journal_volume 16
_journal_year 2014
_chemical_formula_sum 'C16 H18 Fe K N4 O13'
_chemical_formula_weight 569.29
_chemical_name_systematic
; 
 ? 
;
_space_group_IT_number 15
_symmetry_cell_setting monoclinic
_symmetry_space_group_name_Hall '-C 2yc'
_symmetry_space_group_name_H-M 'C 1 2/c 1'
_atom_sites_solution_hydrogens geom
_atom_sites_solution_primary direct
_atom_sites_solution_secondary difmap
_audit_creation_method SHELXL-97
_cell_angle_alpha 90.00
_cell_angle_beta 103.2590(10)
_cell_angle_gamma 90.00
_cell_formula_units_Z 8
_cell_length_a 14.7204(5)
_cell_length_b 16.3987(6)
_cell_length_c 18.7939(7)
_cell_measurement_temperature 293(2)
_cell_volume 4415.8(3)
_computing_structure_refinement 'SHELXL-97 (Sheldrick, 1997)'
_computing_structure_solution 'SHELXS-97 (Sheldrick, 1990)'
_diffrn_ambient_temperature 293(2)
_diffrn_measured_fraction_theta_full 'ACTA 50'
_diffrn_measured_fraction_theta_max 0.959
_diffrn_radiation_monochromator graphite
_diffrn_radiation_source 'fine-focus sealed tube'
_diffrn_radiation_type MoK\a
_diffrn_radiation_wavelength 0.71073
_diffrn_reflns_av_R_equivalents 0.0368
_diffrn_reflns_av_sigmaI/netI 0.0291
_diffrn_reflns_limit_h_max 10
_diffrn_reflns_limit_h_min -19
_diffrn_reflns_limit_k_max 21
_diffrn_reflns_limit_k_min -21
_diffrn_reflns_limit_l_max 25
_diffrn_reflns_limit_l_min -19
_diffrn_reflns_number 13944
_diffrn_reflns_theta_full 'ACTA 50'
_diffrn_reflns_theta_max 28.34
_diffrn_reflns_theta_min 1.89
_exptl_absorpt_coefficient_mu 0.949
_exptl_crystal_colour emerald
_exptl_crystal_density_diffrn 1.713
_exptl_crystal_density_method 'not measured'
_exptl_crystal_description block
_exptl_crystal_F_000 2328
_exptl_crystal_size_max 0.22
_exptl_crystal_size_mid 0.18
_exptl_crystal_size_min 0.16
_refine_diff_density_max 0.361
_refine_diff_density_min -0.872
_refine_diff_density_rms 0.107
_refine_ls_extinction_method none
_refine_ls_goodness_of_fit_ref 1.093
_refine_ls_hydrogen_treatment mixed
_refine_ls_matrix_type full
_refine_ls_number_parameters 318
_refine_ls_number_reflns 5289
_refine_ls_number_restraints 0
_refine_ls_restrained_S_all 1.093
_refine_ls_R_factor_all 0.0382
_refine_ls_R_factor_gt 0.0339
_refine_ls_shift/su_max 0.000
_refine_ls_shift/su_mean 0.000
_refine_ls_structure_factor_coef Fsqd
_refine_ls_weighting_details 'calc w=1/[\s^2^(Fo^2^)+(0.0495P)^2^+2.4650P] where P=(Fo^2^+2Fc^2^)/3'
_refine_ls_weighting_scheme calc
_refine_ls_wR_factor_gt 0.0906
_refine_ls_wR_factor_ref 0.0932
_reflns_number_gt 4687
_reflns_number_total 5289
_reflns_threshold_expression >2sigma(I)
_cod_data_source_file c4ce00357h2.cif
_cod_data_source_block compound5
_cod_depositor_comments
;
The following automatic conversions were performed:

'_symmetry_cell_setting' value 'Monoclinic' changed to 'monoclinic'
according to
/usr/data/users/saulius/crontab/automatic-downloads/rss-feeds/RSC/lib/dictionaries/cif_core.dic
dictionary named 'cif_core.dic' version 2.4.2 from 2011-04-26.

Automatic conversion script
Id: cif_fix_values 2281 2013-09-26 08:29:07Z andrius 
;
_cod_original_sg_symbol_H-M C2/c
_cod_database_code 7216225

loop_
_symmetry_equiv_pos_as_xyz
'x, y, z'
'-x, y, -z+1/2'
'x+1/2, y+1/2, z'
'-x+1/2, y+1/2, -z+1/2'
'-x, -y, -z'
'x, -y, z-1/2'
'-x+1/2, -y+1/2, -z'
'x+1/2, -y+1/2, z-1/2'

loop_
_atom_site_label
_atom_site_type_symbol
_atom_site_fract_x
_atom_site_fract_y
_atom_site_fract_z
_atom_site_U_iso_or_equiv
_atom_site_adp_type
_atom_site_occupancy
_atom_site_symmetry_multiplicity
_atom_site_calc_flag
_atom_site_refinement_flags
Fe1 Fe 0.0000 0.030124(19) 0.2500 0.02277(9) Uani 1 2 d S
Fe2 Fe -0.5000 0.189073(19) 0.2500 0.02494(9) Uani 1 2 d S
K1 K -0.12594(3) 0.36827(2) 0.27991(2) 0.03453(10) Uani 1 1 d .
O5 O 0.02267(9) 0.12316(7) 0.32077(6) 0.0320(3) Uani 1 1 d .
O10 O -0.44950(8) 0.09470(7) 0.31641(6) 0.0298(2) Uani 1 1 d .
O9 O -0.45123(9) -0.04124(7) 0.32235(7) 0.0355(3) Uani 1 1 d .
O4 O -0.13552(8) 0.01104(8) 0.25022(6) 0.0309(3) Uani 1 1 d .
O8 O -0.41694(9) 0.26639(7) 0.31649(7) 0.0351(3) Uani 1 1 d .
O1 O 0.01572(8) -0.04502(8) 0.33680(7) 0.0340(3) Uani 1 1 d .
O11 O -0.60910(9) 0.19259(7) 0.29936(7) 0.0332(3) Uani 1 1 d .
C5 C -0.47124(10) 0.02362(9) 0.29043(8) 0.0244(3) Uani 1 1 d .
C1 C -0.05922(11) -0.06578(11) 0.35376(9) 0.0302(3) Uani 1 1 d .
C4 C -0.33704(13) 0.28076(10) 0.30266(9) 0.0321(4) Uani 1 1 d .
O2 O -0.06576(9) -0.10604(10) 0.40802(8) 0.0474(4) Uani 1 1 d .
O3 O -0.22485(8) -0.05750(10) 0.31144(7) 0.0438(3) Uani 1 1 d .
O6 O 0.01745(12) 0.25870(9) 0.32561(9) 0.0557(4) Uani 1 1 d .
C3 C 0.01169(12) 0.19443(10) 0.29243(10) 0.0316(4) Uani 1 1 d .
C2 C -0.14945(11) -0.03611(11) 0.30116(9) 0.0290(3) Uani 1 1 d .
O7 O -0.27642(11) 0.32535(10) 0.33707(8) 0.0519(4) Uani 1 1 d .
O12 O -0.75465(11) 0.23976(10) 0.28236(9) 0.0565(4) Uani 1 1 d .
C6 C -0.67941(13) 0.23476(10) 0.26570(10) 0.0326(4) Uani 1 1 d .
N2 N 0.33973(10) 0.16873(9) 0.49741(8) 0.0288(3) Uani 1 1 d .
N3 N 0.74730(9) 0.09065(9) 0.47878(8) 0.0309(3) Uani 1 1 d .
C9 C 0.32022(13) 0.14722(12) 0.56022(10) 0.0363(4) Uani 1 1 d .
H9 H 0.3614 0.1484 0.6058 0.044 Uiso 1 1 calc R
N4 N 0.89421(11) 0.11457(11) 0.50186(9) 0.0406(4) Uani 1 1 d .
H4 H 0.9513 0.1209 0.5252 0.049 Uiso 1 1 calc R
C12 C 0.59522(12) 0.14681(11) 0.48941(10) 0.0334(4) Uani 1 1 d .
H12A H 0.5926 0.1778 0.4450 0.040 Uiso 1 1 calc R
H12B H 0.6230 0.1810 0.5308 0.040 Uiso 1 1 calc R
C10 C 0.43229(12) 0.19460(11) 0.48935(11) 0.0365(4) Uani 1 1 d .
H10A H 0.4585 0.2334 0.5275 0.044 Uiso 1 1 calc R
H10B H 0.4265 0.2215 0.4425 0.044 Uiso 1 1 calc R
N1 N 0.23198(11) 0.12376(10) 0.54683(9) 0.0391(4) Uani 1 1 d .
H1 H 0.2032 0.1071 0.5791 0.047 Uiso 1 1 calc R
C11 C 0.49697(12) 0.12177(11) 0.49411(11) 0.0351(4) Uani 1 1 d .
H11A H 0.4717 0.0842 0.4546 0.042 Uiso 1 1 calc R
H11B H 0.5000 0.0935 0.5399 0.042 Uiso 1 1 calc R
C13 C 0.65396(12) 0.07107(12) 0.48929(10) 0.0348(4) Uani 1 1 d .
H13A H 0.6599 0.0425 0.5353 0.042 Uiso 1 1 calc R
H13B H 0.6227 0.0350 0.4504 0.042 Uiso 1 1 calc R
C16 C 0.82427(12) 0.09506(13) 0.53149(10) 0.0375(4) Uani 1 1 d .
H16 H 0.8282 0.0859 0.5809 0.045 Uiso 1 1 calc R
C8 C 0.19387(14) 0.13016(12) 0.47365(12) 0.0419(4) Uani 1 1 d .
H8 H 0.1329 0.1174 0.4499 0.050 Uiso 1 1 calc R
C7 C 0.26093(13) 0.15833(12) 0.44241(10) 0.0367(4) Uani 1 1 d .
H7 H 0.2552 0.1688 0.3930 0.044 Uiso 1 1 calc R
C15 C 0.86153(15) 0.12318(15) 0.42796(12) 0.0470(5) Uani 1 1 d .
H15 H 0.8964 0.1370 0.3943 0.056 Uiso 1 1 calc R
C14 C 0.76954(14) 0.10788(14) 0.41341(11) 0.0436(5) Uani 1 1 d .
H14 H 0.7286 0.1088 0.3677 0.052 Uiso 1 1 calc R
O13 O 0.33444(11) 0.02393(9) 0.33471(9) 0.0484(4) Uani 1 1 d .
H13C H 0.2751 0.0357 0.3200 0.073 Uiso 1 1 d R
H13D H 0.3667 0.0620 0.3191 0.073 Uiso 1 1 d R

loop_
_atom_site_aniso_label
_atom_site_aniso_U_11
_atom_site_aniso_U_22
_atom_site_aniso_U_33
_atom_site_aniso_U_23
_atom_site_aniso_U_13
_atom_site_aniso_U_12
Fe1 0.01953(16) 0.02351(16) 0.02602(16) 0.000 0.00678(12) 0.000
Fe2 0.02418(17) 0.02242(16) 0.02794(17) 0.000 0.00539(12) 0.000
K1 0.02371(18) 0.0342(2) 0.0446(2) 0.00202(15) 0.00558(16) -0.00247(14)
O5 0.0379(7) 0.0312(6) 0.0259(5) -0.0030(5) 0.0054(5) -0.0001(5)
O10 0.0298(6) 0.0262(6) 0.0278(6) -0.0011(4) -0.0047(4) 0.0008(5)
O9 0.0352(7) 0.0287(6) 0.0385(7) 0.0072(5) -0.0003(5) 0.0044(5)
O4 0.0202(5) 0.0391(6) 0.0327(6) 0.0051(5) 0.0047(5) 0.0016(5)
O8 0.0368(7) 0.0338(6) 0.0389(7) -0.0127(5) 0.0175(5) -0.0090(5)
O1 0.0191(5) 0.0390(7) 0.0439(7) 0.0153(5) 0.0076(5) 0.0015(5)
O11 0.0326(6) 0.0367(6) 0.0317(6) 0.0107(5) 0.0105(5) 0.0057(5)
C5 0.0175(7) 0.0266(7) 0.0274(7) 0.0020(6) 0.0013(6) 0.0011(6)
C1 0.0204(7) 0.0340(8) 0.0358(8) 0.0065(7) 0.0058(6) -0.0017(6)
C4 0.0369(9) 0.0290(8) 0.0330(8) -0.0063(7) 0.0131(7) -0.0073(7)
O2 0.0252(6) 0.0685(10) 0.0481(8) 0.0285(7) 0.0075(6) -0.0038(6)
O3 0.0201(6) 0.0698(9) 0.0403(7) 0.0072(7) 0.0048(5) -0.0099(6)
O6 0.0568(9) 0.0363(7) 0.0630(10) -0.0203(7) -0.0093(8) 0.0085(7)
C3 0.0235(8) 0.0303(8) 0.0382(9) -0.0060(7) 0.0010(7) 0.0018(6)
C2 0.0201(7) 0.0375(9) 0.0285(8) -0.0019(7) 0.0036(6) -0.0040(6)
O7 0.0514(9) 0.0582(9) 0.0515(8) -0.0276(7) 0.0232(7) -0.0276(7)
O12 0.0432(8) 0.0715(10) 0.0641(10) 0.0339(8) 0.0311(8) 0.0232(7)
C6 0.0347(9) 0.0321(8) 0.0338(8) 0.0075(7) 0.0135(7) 0.0064(7)
N2 0.0238(6) 0.0347(7) 0.0296(7) 0.0043(6) 0.0094(5) 0.0041(6)
N3 0.0215(6) 0.0412(8) 0.0298(7) -0.0007(6) 0.0056(5) 0.0029(6)
C9 0.0322(9) 0.0475(10) 0.0292(8) 0.0092(7) 0.0073(7) 0.0020(8)
N4 0.0209(7) 0.0560(10) 0.0434(9) -0.0040(8) 0.0038(6) 0.0011(7)
C12 0.0230(8) 0.0411(9) 0.0373(9) -0.0042(7) 0.0092(7) -0.0016(7)
C10 0.0264(8) 0.0397(9) 0.0470(10) 0.0041(8) 0.0159(8) -0.0012(7)
N1 0.0339(8) 0.0438(8) 0.0447(9) 0.0084(7) 0.0199(7) 0.0001(7)
C11 0.0231(8) 0.0411(9) 0.0421(10) -0.0001(8) 0.0095(7) -0.0003(7)
C13 0.0222(8) 0.0430(10) 0.0395(9) 0.0017(8) 0.0077(7) -0.0016(7)
C16 0.0246(8) 0.0541(11) 0.0321(8) -0.0034(8) 0.0031(7) 0.0037(8)
C8 0.0248(9) 0.0506(11) 0.0487(11) -0.0051(9) 0.0052(8) 0.0022(8)
C7 0.0320(9) 0.0483(10) 0.0284(8) 0.0008(8) 0.0041(7) 0.0101(8)
C15 0.0347(10) 0.0663(13) 0.0433(11) 0.0057(10) 0.0156(9) -0.0003(9)
C14 0.0333(9) 0.0659(13) 0.0301(9) 0.0047(9) 0.0045(7) -0.0005(9)
O13 0.0375(8) 0.0467(8) 0.0566(9) -0.0045(7) 0.0014(7) 0.0010(6)

loop_
_atom_type_symbol
_atom_type_description
_atom_type_scat_dispersion_real
_atom_type_scat_dispersion_imag
_atom_type_scat_source
C C 0.0033 0.0016 'International Tables Vol C Tables 4.2.6.8 and 6.1.1.4'
H H 0.0000 0.0000 'International Tables Vol C Tables 4.2.6.8 and 6.1.1.4'
Fe Fe 0.3463 0.8444 'International Tables Vol C Tables 4.2.6.8 and 6.1.1.4'
K K 0.2009 0.2494 'International Tables Vol C Tables 4.2.6.8 and 6.1.1.4'
N N 0.0061 0.0033 'International Tables Vol C Tables 4.2.6.8 and 6.1.1.4'
O O 0.0106 0.0060 'International Tables Vol C Tables 4.2.6.8 and 6.1.1.4'

loop_
_geom_angle_atom_site_label_1
_geom_angle_atom_site_label_2
_geom_angle_atom_site_label_3
_geom_angle
_geom_angle_site_symmetry_1
_geom_angle_site_symmetry_3
O5 Fe1 O5 80.64(7) . 2
O5 Fe1 O1 167.17(5) . 2
O5 Fe1 O1 87.56(5) 2 2
O5 Fe1 O1 87.57(5) . .
O5 Fe1 O1 167.17(5) 2 .
O1 Fe1 O1 104.59(8) 2 .
O5 Fe1 O4 97.53(5) . .
O5 Fe1 O4 96.04(5) 2 .
O1 Fe1 O4 88.67(5) 2 .
O1 Fe1 O4 80.43(5) . .
O5 Fe1 O4 96.04(5) . 2
O5 Fe1 O4 97.53(5) 2 2
O1 Fe1 O4 80.43(5) 2 2
O1 Fe1 O4 88.67(5) . 2
O4 Fe1 O4 162.17(7) . 2
O8 Fe2 O8 100.88(8) . 2_455
O8 Fe2 O10 164.12(5) . 2_455
O8 Fe2 O10 90.81(5) 2_455 2_455
O8 Fe2 O10 90.81(5) . .
O8 Fe2 O10 164.12(5) 2_455 .
O10 Fe2 O10 79.97(6) 2_455 .
O8 Fe2 O11 97.55(5) . .
O8 Fe2 O11 80.36(5) 2_455 .
O10 Fe2 O11 94.96(5) 2_455 .
O10 Fe2 O11 87.54(5) . .
O8 Fe2 O11 80.36(5) . 2_455
O8 Fe2 O11 97.55(5) 2_455 2_455
O10 Fe2 O11 87.54(5) 2_455 2_455
O10 Fe2 O11 94.96(5) . 2_455
O11 Fe2 O11 176.75(7) . 2_455
O3 K1 O6 158.56(5) 4_455 .
O3 K1 O7 76.01(5) 4_455 .
O6 K1 O7 109.73(6) . .
O3 K1 O12 74.84(5) 4_455 2_455
O6 K1 O12 90.12(5) . 2_455
O7 K1 O12 59.51(4) . 2_455
O3 K1 O9 74.56(4) 4_455 4_455
O6 K1 O9 98.85(5) . 4_455
O7 K1 O9 150.42(5) . 4_455
O12 K1 O9 114.48(4) 2_455 4_455
O3 K1 O13 68.25(4) 4_455 3_455
O6 K1 O13 132.40(4) . 3_455
O7 K1 O13 80.78(5) . 3_455
O12 K1 O13 131.04(5) 2_455 3_455
O9 K1 O13 85.65(4) 4_455 3_455
O3 K1 O9 118.33(4) 4_455 3
O6 K1 O9 71.47(4) . 3
O7 K1 O9 139.26(4) . 3
O12 K1 O9 156.89(4) 2_455 3
O9 K1 O9 57.25(5) 4_455 3
O13 K1 O9 71.80(4) 3_455 3
O3 K1 C5 76.58(4) 4_455 4_455
O6 K1 C5 104.71(5) . 4_455
O7 K1 C5 143.32(5) . 4_455
O12 K1 C5 133.51(5) 2_455 4_455
O9 K1 C5 20.99(4) 4_455 4_455
O13 K1 C5 66.62(4) 3_455 4_455
O9 K1 C5 44.71(4) 3 4_455
O3 K1 O6 106.87(4) 4_455 2
O6 K1 O6 52.99(6) . 2
O7 K1 O6 128.91(4) . 2
O12 K1 O6 71.89(4) 2_455 2
O9 K1 O6 64.08(4) 4_455 2
O13 K1 O6 149.06(4) 3_455 2
O9 K1 O6 85.67(4) 3 2
C5 K1 O6 82.46(4) 4_455 2
O3 K1 C5 97.68(4) 4_455 3
O6 K1 C5 90.89(4) . 3
O7 K1 C5 139.05(4) . 3
O12 K1 C5 158.64(4) 2_455 3
O9 K1 C5 44.36(4) 4_455 3
O13 K1 C5 59.92(4) 3_455 3
O9 K1 C5 20.65(3) 3 3
C5 K1 C5 26.80(5) 4_455 3
O6 K1 C5 91.87(4) 2 3
O3 K1 C3 141.02(4) 4_455 .
O6 K1 C3 18.28(4) . .
O7 K1 C3 105.75(5) . .
O12 K1 C3 73.34(5) 2_455 .
O9 K1 C3 98.97(4) 4_455 .
O13 K1 C3 150.61(4) 3_455 .
O9 K1 C3 86.28(4) 3 .
C5 K1 C3 110.90(4) 4_455 .
O6 K1 C3 41.25(4) 2 .
C5 K1 C3 103.83(4) 3 .
O3 K1 C4 69.88(4) 4_455 .
O6 K1 C4 109.22(5) . .
O7 K1 C4 17.35(4) . .
O12 K1 C4 42.76(4) 2_455 .
O9 K1 C4 141.89(4) 4_455 .
O13 K1 C4 93.51(4) 3_455 .
O9 K1 C4 156.53(4) 3 .
C5 K1 C4 145.63(4) 4_455 .
O6 K1 C4 113.97(4) 2 .
C5 K1 C4 153.43(4) 3 .
C3 K1 C4 100.01(4) . .
C3 O5 Fe1 115.72(11) . .
C5 O10 Fe2 116.05(10) . .
C5 O9 K1 102.10(10) . 4_445
C5 O9 K1 102.13(10) . 3_445
K1 O9 K1 90.77(4) 4_445 3_445
C2 O4 Fe1 114.94(10) . .
C4 O8 Fe2 116.70(10) . .
C1 O1 Fe1 115.11(11) . .
C6 O11 Fe2 114.99(10) . .
O9 C5 O10 126.55(15) . .
O9 C5 C5 119.56(9) . 2_455
O10 C5 C5 113.90(8) . 2_455
O9 C5 K1 56.91(9) . 4_445
O10 C5 K1 139.10(11) . 4_445
C5 C5 K1 78.50(7) 2_455 4_445
O9 C5 K1 57.23(9) . 3_445
O10 C5 K1 144.54(11) . 3_445
C5 C5 K1 74.71(7) 2_455 3_445
K1 C5 K1 75.34(3) 4_445 3_445
O2 C1 O1 126.12(16) . .
O2 C1 C2 118.60(14) . .
O1 C1 C2 115.28(14) . .
O7 C4 O8 126.61(16) . .
O7 C4 C6 119.71(16) . 2_455
O8 C4 C6 113.68(14) . 2_455
O7 C4 K1 42.60(9) . .
O8 C4 K1 166.07(12) . .
C6 C4 K1 77.85(9) 2_455 .
C2 O3 K1 130.92(12) . 4_445
C3 O6 K1 116.52(12) . .
C3 O6 K1 98.51(14) . 2
K1 O6 K1 84.29(5) . 2
O6 C3 O5 126.17(18) . .
O6 C3 C3 119.95(12) . 2
O5 C3 C3 113.88(9) . 2
O6 C3 K1 45.21(10) . .
O5 C3 K1 142.56(12) . .
C3 C3 K1 86.67(7) 2 .
O3 C2 O4 126.71(16) . .
O3 C2 C1 119.26(15) . .
O4 C2 C1 114.02(13) . .
C4 O7 K1 120.06(12) . .
C6 O12 K1 117.34(12) . 2_455
O12 C6 O11 125.85(16) . .
O12 C6 C4 120.09(16) . 2_455
O11 C6 C4 114.04(14) . 2_455
C9 N2 C7 108.58(15) . .
C9 N2 C10 124.40(16) . .
C7 N2 C10 126.94(15) . .
C16 N3 C14 108.63(15) . .
C16 N3 C13 125.30(15) . .
C14 N3 C13 126.07(15) . .
N1 C9 N2 108.18(16) . .
C16 N4 C15 109.09(16) . .
C13 C12 C11 109.19(15) . .
N2 C10 C11 110.56(14) . .
C9 N1 C8 109.16(15) . .
C10 C11 C12 112.04(15) . .
N3 C13 C12 111.93(15) . .
N4 C16 N3 108.33(17) . .
C7 C8 N1 107.09(17) . .
C8 C7 N2 106.99(16) . .
C14 C15 N4 106.91(17) . .
C15 C14 N3 107.04(17) . .

loop_
_geom_bond_atom_site_label_1
_geom_bond_atom_site_label_2
_geom_bond_distance
_geom_bond_site_symmetry_2
Fe1 O5 2.0011(12) .
Fe1 O5 2.0011(12) 2
Fe1 O1 2.0150(12) 2
Fe1 O1 2.0150(12) .
Fe1 O4 2.0202(11) .
Fe1 O4 2.0202(11) 2
Fe2 O8 1.9907(12) .
Fe2 O8 1.9907(12) 2_455
Fe2 O10 2.0199(11) 2_455
Fe2 O10 2.0199(11) .
Fe2 O11 2.0315(12) .
Fe2 O11 2.0315(12) 2_455
K1 O3 2.7429(14) 4_455
K1 O6 2.7550(16) .
K1 O7 2.7656(15) .
K1 O12 2.8208(15) 2_455
K1 O9 2.8613(14) 4_455
K1 O13 2.8621(15) 3_455
K1 O9 2.9174(14) 3
K1 C5 3.3392(16) 4_455
K1 O6 3.341(2) 2
K1 C5 3.3923(16) 3
K1 C3 3.4739(17) .
K1 C4 3.5367(17) .
O5 C3 1.279(2) .
O10 C5 1.2758(19) .
O9 C5 1.2234(19) .
O9 K1 2.8613(14) 4_445
O9 K1 2.9174(14) 3_445
O4 C2 1.283(2) .
O8 C4 1.283(2) .
O1 C1 1.2632(19) .
O11 C6 1.284(2) .
C5 C5 1.561(3) 2_455
C5 K1 3.3392(16) 4_445
C5 K1 3.3923(16) 3_445
C1 O2 1.237(2) .
C1 C2 1.541(2) .
C4 O7 1.218(2) .
C4 C6 1.556(2) 2_455
O3 C2 1.221(2) .
O3 K1 2.7429(14) 4_445
O6 C3 1.218(2) .
O6 K1 3.341(2) 2
C3 C3 1.552(4) 2
O12 C6 1.221(2) .
O12 K1 2.8208(15) 2_455
C6 C4 1.556(2) 2_455
N2 C9 1.325(2) .
N2 C7 1.376(2) .
N2 C10 1.468(2) .
N3 C16 1.325(2) .
N3 C14 1.372(2) .
N3 C13 1.468(2) .
C9 N1 1.322(2) .
N4 C16 1.317(2) .
N4 C15 1.369(3) .
C12 C13 1.514(3) .
C12 C11 1.525(2) .
C10 C11 1.517(2) .
N1 C8 1.365(3) .
C8 C7 1.341(3) .
C15 C14 1.342(3) .
O13 K1 2.8621(15) 3_545
